data_4303935
loop_
_publ_author_name
'Michael Nippe'
'Eric Victor'
'John F. Berry'

_publ_section_title
;
Oxidation Chemistry of Axially Protected Mo2 and W2 Quadruply Bonded Compounds
;
_journal_name_full 'Inorganic Chemistry'
_journal_page_first 11889
_journal_page_last 11895
_journal_paper_doi 10.1021/ic901965b
_journal_volume 48
_journal_year 2009
_chemical_formula_moiety 'C40 H32 Mo2 N12, C24 H20 B'
_chemical_formula_sum 'C64 H52 B Mo2 N12'
_chemical_formula_weight 1191.87
_space_group_IT_number 4
_symmetry_cell_setting monoclinic
_symmetry_space_group_name_Hall 'P 2yb'
_symmetry_space_group_name_H-M 'P 1 21 1'
_atom_sites_solution_hydrogens geom
_atom_sites_solution_primary direct
_atom_sites_solution_secondary difmap
_audit_creation_method SHELXL-97
_cell_angle_alpha 90.00
_cell_angle_beta 90.4010(10)
_cell_angle_gamma 90.00
_cell_formula_units_Z 2
_cell_length_a 8.9852(6)
_cell_length_b 27.6529(19)
_cell_length_c 10.6952(8)
_cell_measurement_reflns_used 8749
_cell_measurement_temperature 100(2)
_cell_measurement_theta_max 29.6363
_cell_measurement_theta_min 2.2667
_cell_volume 2657.3(3)
_computing_cell_refinement 'SAINT Ver. 6.22  (Bruker-AXS, 2003)'
_computing_data_collection 'SMART Ver. 5.622 (Bruker-AXS, 2003)'
_computing_data_reduction 'SAINT Ver. 6.22'
_computing_molecular_graphics 'SHELXTL Ver. 6.14'
_computing_publication_material 'SHELXTL Ver. 6.14'
_computing_structure_refinement 'SHELXL-97 (Sheldrick, 2008)'
_computing_structure_solution 'SHELXS-97 (Sheldrick, 2008)'
_diffrn_ambient_temperature 100(2)
_diffrn_measured_fraction_theta_full 0.952
_diffrn_measured_fraction_theta_max 0.952
_diffrn_measurement_device_type 'Bruker CCD-1000 area detector'
_diffrn_measurement_method '0.30\% \w scans'
_diffrn_radiation_monochromator graphite
_diffrn_radiation_source 'fine-focus sealed tube'
_diffrn_radiation_type MoK\a
_diffrn_radiation_wavelength 0.71073
_diffrn_reflns_av_R_equivalents 0.0237
_diffrn_reflns_av_sigmaI/netI 0.0223
_diffrn_reflns_limit_h_max 12
_diffrn_reflns_limit_h_min -12
_diffrn_reflns_limit_k_max 38
_diffrn_reflns_limit_k_min -38
_diffrn_reflns_limit_l_max 14
_diffrn_reflns_limit_l_min -14
_diffrn_reflns_number 45794
_diffrn_reflns_theta_full 29.76
_diffrn_reflns_theta_max 29.76
_diffrn_reflns_theta_min 1.47
_exptl_absorpt_coefficient_mu 0.528
_exptl_absorpt_correction_T_max 0.8410
_exptl_absorpt_correction_T_min 0.7813
_exptl_absorpt_correction_type multi-scan
_exptl_crystal_colour brown
_exptl_crystal_density_diffrn 1.490
_exptl_crystal_density_method 'not measured'
_exptl_crystal_description block
_exptl_crystal_F_000 1218
_exptl_crystal_size_max 0.49
_exptl_crystal_size_mid 0.35
_exptl_crystal_size_min 0.34
_refine_diff_density_max 0.510
_refine_diff_density_min -0.430
_refine_diff_density_rms 0.126
_refine_ls_abs_structure_details 'Flack H D (1983), Acta Cryst. A39, 876-881'
_refine_ls_abs_structure_Flack -0.002(12)
_refine_ls_extinction_method none
_refine_ls_goodness_of_fit_ref 1.159
_refine_ls_hydrogen_treatment undef
_refine_ls_matrix_type full
_refine_ls_number_parameters 713
_refine_ls_number_reflns 14058
_refine_ls_number_restraints 1
_refine_ls_restrained_S_all 1.159
_refine_ls_R_factor_all 0.0233
_refine_ls_R_factor_gt 0.0219
_refine_ls_shift/su_max 0.006
_refine_ls_shift/su_mean 0.000
_refine_ls_structure_factor_coef Fsqd
_refine_ls_weighting_details 'calc w=1/[\s^2^(Fo^2^)+(0.0391P)^2^+0.3125P] where P=(Fo^2^+2Fc^2^)/3'
_refine_ls_weighting_scheme calc
_refine_ls_wR_factor_gt 0.0580
_refine_ls_wR_factor_ref 0.0638
_reflns_number_gt 13848
_reflns_number_total 14058
_reflns_threshold_expression >2sigma(I)
_cod_data_source_file ic901965b_si_001_5.cif
_cod_data_source_block 2BPh4(P2(1))
_cod_original_sg_symbol_H-M 'P 21'
_cod_database_code 4303935

loop_
_symmetry_equiv_pos_as_xyz
'x, y, z'
'-x, y+1/2, -z'

loop_
_atom_site_label
_atom_site_type_symbol
_atom_site_fract_x
_atom_site_fract_y
_atom_site_fract_z
_atom_site_U_iso_or_equiv
_atom_site_adp_type
_atom_site_occupancy
_atom_site_symmetry_multiplicity
_atom_site_calc_flag
_atom_site_refinement_flags
_atom_site_disorder_assembly
_atom_site_disorder_group
Mo1 Mo 0.354262(16) 0.970581(5) 1.030824(13) 0.01157(4) Uani 1 1 d . . .
Mo2 Mo 0.403894(15) 1.029629(4) 0.908240(12) 0.01147(4) Uani 1 1 d . . .
N1 N 0.44523(18) 0.91603(6) 0.90447(15) 0.0143(3) Uani 1 1 d . . .
N2 N 0.48717(17) 0.97967(6) 0.77335(14) 0.0142(3) Uani 1 1 d . . .
N3 N 0.51593(19) 1.05293(6) 0.68983(16) 0.0181(3) Uani 1 1 d . . .
N4 N 0.18696(16) 1.02523(6) 0.81723(13) 0.0142(3) Uani 1 1 d . . .
N5 N 0.14675(17) 0.96000(5) 0.94395(15) 0.0148(3) Uani 1 1 d . . .
N6 N 0.13008(18) 0.90527(6) 1.09984(15) 0.0199(3) Uani 1 1 d . . .
N7 N 0.39512(18) 1.13894(6) 0.89233(15) 0.0196(3) Uani 1 1 d . . .
N8 N 0.32435(18) 1.08158(6) 1.03352(14) 0.0126(3) Uani 1 1 d . . .
N9 N 0.27299(17) 1.02006(5) 1.17186(14) 0.0138(3) Uani 1 1 d . . .
N10 N 0.62783(16) 1.03666(6) 0.98398(14) 0.0136(3) Uani 1 1 d . . .
N11 N 0.57032(16) 0.97205(7) 1.10823(13) 0.0146(3) Uani 1 1 d . . .
N12 N 0.46328(18) 0.91856(6) 1.23830(16) 0.0196(3) Uani 1 1 d . . .
C1 C 0.4569(2) 0.86871(6) 0.93725(18) 0.0182(3) Uani 1 1 d . . .
H1A H 0.4086 0.8581 1.0110 0.022 Uiso 1 1 calc R . .
C2 C 0.5354(2) 0.83563(7) 0.8685(2) 0.0234(4) Uani 1 1 d . . .
H2A H 0.5385 0.8025 0.8923 0.028 Uiso 1 1 calc R . .
C3 C 0.6108(2) 0.85192(7) 0.76236(19) 0.0229(4) Uani 1 1 d . . .
H3B H 0.6690 0.8300 0.7147 0.028 Uiso 1 1 calc R . .
C4 C 0.6004(2) 0.89966(7) 0.72728(18) 0.0201(4) Uani 1 1 d . . .
H4A H 0.6530 0.9110 0.6564 0.024 Uiso 1 1 calc R . .
C5 C 0.5116(2) 0.93161(7) 0.79672(17) 0.0156(3) Uani 1 1 d . . .
C6 C 0.5185(2) 1.00481(7) 0.66452(18) 0.0161(4) Uani 1 1 d . . .
C7 C 0.5418(2) 0.98799(8) 0.54245(18) 0.0201(4) Uani 1 1 d . . .
H7B H 0.5391 0.9544 0.5242 0.024 Uiso 1 1 calc R . .
C8 C 0.5689(3) 1.02144(8) 0.44949(18) 0.0279(4) Uani 1 1 d . . .
H8A H 0.5849 1.0108 0.3662 0.033 Uiso 1 1 calc R . .
C9 C 0.5728(3) 1.07074(9) 0.4768(2) 0.0301(5) Uani 1 1 d . . .
H9A H 0.5948 1.0940 0.4142 0.036 Uiso 1 1 calc R . .
C10 C 0.5433(2) 1.08450(8) 0.59863(19) 0.0239(4) Uani 1 1 d . . .
H10A H 0.5426 1.1180 0.6182 0.029 Uiso 1 1 calc R . .
C11 C 0.1440(2) 1.05744(7) 0.72822(17) 0.0160(3) Uani 1 1 d . . .
H11A H 0.2113 1.0823 0.7052 0.019 Uiso 1 1 calc R . .
C12 C 0.0071(2) 1.05559(7) 0.66985(17) 0.0186(3) Uani 1 1 d . . .
H12A H -0.0191 1.0781 0.6063 0.022(6) Uiso 1 1 calc R . .
C13 C -0.0922(2) 1.01956(7) 0.70704(16) 0.0191(4) Uani 1 1 d . . .
H13A H -0.1884 1.0178 0.6698 0.023 Uiso 1 1 calc R . .
C14 C -0.0515(2) 0.98665(7) 0.79708(18) 0.0191(4) Uani 1 1 d . . .
H14A H -0.1194 0.9623 0.8225 0.023 Uiso 1 1 calc R . .
C15 C 0.09160(19) 0.98917(7) 0.85167(16) 0.0143(3) Uani 1 1 d . . .
C16 C 0.08450(19) 0.91602(6) 0.98261(17) 0.0161(3) Uani 1 1 d . . .
C17 C 0.0029(2) 0.88300(7) 0.90969(18) 0.0199(4) Uani 1 1 d . . .
H17A H -0.0257 0.8907 0.8263 0.024 Uiso 1 1 calc R . .
C18 C -0.0348(2) 0.83901(7) 0.9624(2) 0.0235(4) Uani 1 1 d . . .
H18A H -0.0921 0.8163 0.9158 0.028 Uiso 1 1 calc R . .
C19 C 0.0110(2) 0.82800(7) 1.0830(2) 0.0242(4) Uani 1 1 d . . .
H19A H -0.0134 0.7978 1.1200 0.029 Uiso 1 1 calc R . .
C20 C 0.0932(2) 0.86209(7) 1.14803(19) 0.0228(4) Uani 1 1 d . . .
H20A H 0.1250 0.8546 1.2307 0.027 Uiso 1 1 calc R . .
C21 C 0.3783(2) 1.18156(7) 0.83422(19) 0.0255(4) Uani 1 1 d . . .
H21A H 0.4450 1.1894 0.7688 0.031 Uiso 1 1 calc R . .
C22 C 0.2682(3) 1.21488(8) 0.8647(2) 0.0285(5) Uani 1 1 d . . .
H22A H 0.2615 1.2451 0.8228 0.034 Uiso 1 1 calc R . .
C23 C 0.1694(2) 1.20274(7) 0.95734(18) 0.0235(4) Uani 1 1 d . . .
H23A H 0.0912 1.2243 0.9786 0.028 Uiso 1 1 calc R . .
C24 C 0.1841(2) 1.15911(7) 1.01945(17) 0.0173(3) Uani 1 1 d . . .
H24A H 0.1165 1.1503 1.0834 0.021 Uiso 1 1 calc R . .
C25 C 0.3009(2) 1.12824(6) 0.98589(16) 0.0138(3) Uani 1 1 d . . .
C26 C 0.2822(2) 1.06910(6) 1.15245(17) 0.0142(3) Uani 1 1 d . . .
C27 C 0.2558(2) 1.10151(7) 1.25155(17) 0.0190(4) Uani 1 1 d . . .
H27A H 0.2738 1.1351 1.2411 0.023 Uiso 1 1 calc R . .
C28 C 0.2042(3) 1.08420(8) 1.36298(18) 0.0268(4) Uani 1 1 d . . .
H28A H 0.1833 1.1059 1.4293 0.032 Uiso 1 1 calc R . .
C29 C 0.1819(3) 1.03441(8) 1.37937(18) 0.0275(4) Uani 1 1 d . . .
H29A H 0.1408 1.0221 1.4546 0.033 Uiso 1 1 calc R . .
C30 C 0.2212(2) 1.00384(7) 1.28372(18) 0.0190(4) Uani 1 1 d . . .
H30A H 0.2118 0.9700 1.2961 0.023 Uiso 1 1 calc R . .
C31 C 0.7192(2) 1.07251(6) 0.94521(16) 0.0157(3) Uani 1 1 d . . .
H31A H 0.6852 1.0935 0.8808 0.019 Uiso 1 1 calc R . .
C32 C 0.8589(2) 1.07993(7) 0.99477(18) 0.0182(3) Uani 1 1 d . . .
H32A H 0.9216 1.1049 0.9644 0.022 Uiso 1 1 calc R . .
C33 C 0.9053(2) 1.04949(7) 1.09114(19) 0.0213(4) Uani 1 1 d . . .
H33A H 0.9999 1.0544 1.1293 0.026 Uiso 1 1 calc R . .
C34 C 0.8160(2) 1.01255(7) 1.13173(18) 0.0180(3) Uani 1 1 d . . .
H34A H 0.8489 0.9917 1.1969 0.022 Uiso 1 1 calc R . .
C35 C 0.6748(2) 1.00570(6) 1.07596(16) 0.0143(3) Uani 1 1 d . . .
C36 C 0.5935(2) 0.93289(6) 1.18866(16) 0.0160(3) Uani 1 1 d . . .
C37 C 0.7256(2) 0.90713(7) 1.20855(18) 0.0202(4) Uani 1 1 d . . .
H37A H 0.8152 0.9163 1.1681 0.024 Uiso 1 1 calc R . .
C38 C 0.7217(2) 0.86793(8) 1.28900(19) 0.0258(4) Uani 1 1 d . . .
H38A H 0.8102 0.8503 1.3062 0.031 Uiso 1 1 calc R . .
C39 C 0.5888(2) 0.85424(8) 1.34470(19) 0.0262(4) Uani 1 1 d . . .
H39A H 0.5850 0.8280 1.4018 0.031 Uiso 1 1 calc R . .
C40 C 0.4627(2) 0.88026(7) 1.31396(19) 0.0238(4) Uani 1 1 d . . .
H40A H 0.3705 0.8703 1.3486 0.029 Uiso 1 1 calc R . .
C41 C 0.13749(19) 0.72997(7) 0.68356(16) 0.0150(3) Uani 1 1 d . . .
C42 C 0.1700(2) 0.68045(7) 0.67677(17) 0.0191(3) Uani 1 1 d . . .
H42A H 0.1352 0.6627 0.6064 0.023 Uiso 1 1 calc R . .
C43 C 0.2509(2) 0.65634(7) 0.76862(18) 0.0225(4) Uani 1 1 d . . .
H43A H 0.2704 0.6227 0.7600 0.027 Uiso 1 1 calc R . .
C44 C 0.3034(2) 0.68099(7) 0.87303(18) 0.0222(4) Uani 1 1 d . . .
H44A H 0.3617 0.6649 0.9346 0.027 Uiso 1 1 calc R . .
C45 C 0.2690(2) 0.72965(8) 0.88565(18) 0.0221(4) Uani 1 1 d . . .
H45A H 0.3013 0.7469 0.9577 0.027 Uiso 1 1 calc R . .
C46 C 0.1875(2) 0.75319(7) 0.79305(17) 0.0180(3) Uani 1 1 d . . .
H46A H 0.1644 0.7864 0.8042 0.022 Uiso 1 1 calc R . .
C47 C 0.1015(2) 0.73798(7) 0.43656(16) 0.0164(3) Uani 1 1 d . . .
C48 C 0.0485(2) 0.69499(7) 0.38200(18) 0.0224(4) Uani 1 1 d . . .
H48A H -0.0296 0.6780 0.4223 0.027 Uiso 1 1 calc R . .
C49 C 0.1056(3) 0.67617(7) 0.27146(18) 0.0270(4) Uani 1 1 d . . .
H49A H 0.0672 0.6467 0.2387 0.032 Uiso 1 1 calc R . .
C50 C 0.2178(3) 0.70014(8) 0.20922(19) 0.0272(4) Uani 1 1 d . . .
H50A H 0.2571 0.6874 0.1339 0.033 Uiso 1 1 calc R . .
C51 C 0.2721(2) 0.74301(7) 0.25838(18) 0.0244(4) Uani 1 1 d . . .
H51A H 0.3487 0.7601 0.2163 0.029 Uiso 1 1 calc R . .
C52 C 0.2145(2) 0.76120(7) 0.36962(17) 0.0185(3) Uani 1 1 d . . .
H52A H 0.2536 0.7907 0.4015 0.022 Uiso 1 1 calc R . .
C53 C 0.0645(2) 0.81680(6) 0.57780(15) 0.0154(3) Uani 1 1 d . . .
C54 C -0.0503(2) 0.84948(7) 0.55193(17) 0.0188(3) Uani 1 1 d . . .
H54A H -0.1477 0.8372 0.5378 0.023 Uiso 1 1 calc R . .
C55 C -0.0281(2) 0.89941(7) 0.54597(18) 0.0235(4) Uani 1 1 d . . .
H55A H -0.1091 0.9202 0.5266 0.028 Uiso 1 1 calc R . .
C56 C 0.1122(3) 0.91869(7) 0.56832(19) 0.0252(4) Uani 1 1 d . . .
H56A H 0.1279 0.9526 0.5649 0.030 Uiso 1 1 calc R . .
C57 C 0.2285(2) 0.88770(7) 0.59558(17) 0.0223(4) Uani 1 1 d . . .
H57A H 0.3251 0.9004 0.6113 0.027 Uiso 1 1 calc R . .
C58 C 0.2051(2) 0.83778(7) 0.60017(17) 0.0184(3) Uani 1 1 d . . .
H58A H 0.2869 0.8172 0.6191 0.022 Uiso 1 1 calc R . .
C59 C -0.1360(2) 0.74487(6) 0.59151(16) 0.0153(3) Uani 1 1 d . . .
C60 C -0.1955(2) 0.73519(6) 0.71001(17) 0.0161(3) Uani 1 1 d . . .
H60A H -0.1299 0.7345 0.7800 0.019 Uiso 1 1 calc R . .
C61 C -0.3464(2) 0.72662(7) 0.72940(18) 0.0194(3) Uani 1 1 d . . .
H61A H -0.3816 0.7204 0.8114 0.023 Uiso 1 1 calc R . .
C62 C -0.4462(2) 0.72719(7) 0.6287(2) 0.0224(4) Uani 1 1 d . . .
H62A H -0.5492 0.7213 0.6411 0.027 Uiso 1 1 calc R . .
C63 C -0.3915(2) 0.73657(8) 0.5101(2) 0.0240(4) Uani 1 1 d . . .
H63A H -0.4575 0.7369 0.4404 0.029 Uiso 1 1 calc R . .
C64 C -0.2398(2) 0.74558(7) 0.49262(18) 0.0224(4) Uani 1 1 d . . .
H64A H -0.2056 0.7525 0.4107 0.027 Uiso 1 1 calc R . .
B1 B 0.0408(2) 0.75776(7) 0.57305(18) 0.0145(3) Uani 1 1 d . . .

loop_
_atom_site_aniso_label
_atom_site_aniso_U_11
_atom_site_aniso_U_22
_atom_site_aniso_U_33
_atom_site_aniso_U_23
_atom_site_aniso_U_13
_atom_site_aniso_U_12
Mo1 0.01149(7) 0.00963(6) 0.01358(6) 0.00061(5) 0.00052(5) 0.00029(5)
Mo2 0.01133(7) 0.01016(6) 0.01293(6) 0.00076(5) 0.00041(5) 0.00014(5)
N1 0.0146(7) 0.0113(7) 0.0170(7) -0.0009(5) 0.0002(5) 0.0016(6)
N2 0.0134(7) 0.0145(8) 0.0148(7) 0.0001(5) -0.0004(5) 0.0014(5)
N3 0.0199(8) 0.0157(7) 0.0187(8) 0.0005(6) 0.0002(6) 0.0003(6)
N4 0.0137(6) 0.0146(7) 0.0144(6) -0.0009(6) 0.0005(5) 0.0014(6)
N5 0.0131(7) 0.0132(8) 0.0182(7) -0.0004(5) 0.0010(5) -0.0004(5)
N6 0.0187(7) 0.0152(7) 0.0258(8) -0.0002(6) -0.0030(6) -0.0013(6)
N7 0.0202(8) 0.0186(8) 0.0201(7) 0.0037(6) 0.0019(6) -0.0001(6)
N8 0.0136(7) 0.0096(7) 0.0145(7) 0.0003(5) 0.0003(5) -0.0011(6)
N9 0.0146(7) 0.0117(8) 0.0151(7) 0.0007(5) -0.0002(5) 0.0006(5)
N10 0.0128(6) 0.0129(8) 0.0152(6) -0.0012(5) 0.0008(5) 0.0003(5)
N11 0.0149(6) 0.0125(6) 0.0165(6) 0.0005(6) -0.0011(5) 0.0013(6)
N12 0.0181(7) 0.0169(7) 0.0238(8) 0.0009(6) 0.0000(6) -0.0009(6)
C1 0.0201(9) 0.0137(8) 0.0208(8) 0.0005(7) 0.0025(7) -0.0007(7)
C2 0.0295(10) 0.0118(8) 0.0291(10) -0.0013(7) 0.0039(8) 0.0024(7)
C3 0.0225(9) 0.0204(9) 0.0260(9) -0.0048(7) 0.0054(7) 0.0039(7)
C4 0.0195(9) 0.0199(9) 0.0211(9) -0.0017(7) 0.0040(7) 0.0011(7)
C5 0.0136(8) 0.0152(8) 0.0181(8) -0.0019(6) -0.0003(6) -0.0015(6)
C6 0.0106(8) 0.0197(9) 0.0180(8) 0.0007(7) -0.0006(6) -0.0024(7)
C7 0.0209(9) 0.0216(8) 0.0178(8) -0.0015(7) 0.0014(7) -0.0028(7)
C8 0.0346(11) 0.0332(12) 0.0160(8) -0.0013(8) 0.0060(7) -0.0018(9)
C9 0.0373(12) 0.0299(11) 0.0230(10) 0.0064(8) 0.0071(9) -0.0035(9)
C10 0.0272(10) 0.0193(9) 0.0252(10) 0.0042(7) 0.0016(8) -0.0016(8)
C11 0.0162(8) 0.0150(8) 0.0167(8) 0.0004(6) 0.0005(6) 0.0028(6)
C12 0.0200(9) 0.0205(9) 0.0153(8) -0.0015(6) -0.0019(7) 0.0051(7)
C13 0.0148(8) 0.0241(9) 0.0184(8) -0.0058(7) -0.0026(6) 0.0036(7)
C14 0.0147(9) 0.0217(8) 0.0209(9) -0.0055(7) 0.0012(7) -0.0012(7)
C15 0.0133(8) 0.0139(7) 0.0157(8) -0.0030(6) 0.0012(6) 0.0015(6)
C16 0.0137(8) 0.0135(8) 0.0211(8) -0.0024(6) 0.0026(6) 0.0013(6)
C17 0.0198(9) 0.0183(8) 0.0216(9) -0.0033(7) 0.0000(7) -0.0021(7)
C18 0.0227(9) 0.0153(8) 0.0328(10) -0.0066(8) 0.0025(8) -0.0039(7)
C19 0.0244(10) 0.0134(8) 0.0348(11) 0.0022(7) 0.0056(8) -0.0033(7)
C20 0.0230(9) 0.0187(9) 0.0266(9) 0.0028(7) -0.0023(7) -0.0014(7)
C21 0.0320(11) 0.0220(9) 0.0226(9) 0.0080(7) 0.0022(8) -0.0027(8)
C22 0.0446(13) 0.0169(9) 0.0238(10) 0.0064(7) -0.0055(9) 0.0038(8)
C23 0.0333(11) 0.0178(9) 0.0193(9) -0.0014(7) -0.0056(8) 0.0099(8)
C24 0.0212(9) 0.0156(8) 0.0152(8) -0.0013(6) -0.0011(7) 0.0021(7)
C25 0.0154(8) 0.0097(7) 0.0163(8) 0.0008(6) -0.0042(6) 0.0000(6)
C26 0.0144(8) 0.0126(8) 0.0155(8) 0.0000(6) -0.0014(6) 0.0009(6)
C27 0.0276(10) 0.0113(7) 0.0180(8) -0.0009(6) -0.0021(7) 0.0013(7)
C28 0.0435(12) 0.0202(9) 0.0167(9) -0.0031(7) 0.0023(8) 0.0071(9)
C29 0.0435(12) 0.0216(10) 0.0174(8) 0.0046(8) 0.0094(8) 0.0058(9)
C30 0.0243(10) 0.0137(8) 0.0190(9) 0.0029(7) 0.0035(7) 0.0029(7)
C31 0.0172(8) 0.0141(8) 0.0160(8) -0.0015(6) 0.0028(6) -0.0005(6)
C32 0.0150(8) 0.0180(8) 0.0218(8) -0.0045(7) 0.0035(6) -0.0040(6)
C33 0.0140(8) 0.0246(9) 0.0252(9) -0.0029(7) -0.0005(7) -0.0006(7)
C34 0.0167(8) 0.0167(8) 0.0206(9) 0.0003(7) -0.0024(7) 0.0032(6)
C35 0.0135(8) 0.0149(8) 0.0146(8) -0.0016(6) 0.0017(6) 0.0020(6)
C36 0.0200(9) 0.0144(8) 0.0136(7) -0.0021(6) -0.0011(6) 0.0014(6)
C37 0.0195(9) 0.0206(9) 0.0203(8) 0.0045(7) 0.0006(7) 0.0049(7)
C38 0.0257(10) 0.0270(10) 0.0247(9) 0.0065(8) -0.0024(8) 0.0095(8)
C39 0.0335(11) 0.0233(9) 0.0219(9) 0.0084(7) -0.0007(8) 0.0006(8)
C40 0.0267(10) 0.0195(9) 0.0254(9) 0.0035(7) 0.0013(8) -0.0034(8)
C41 0.0130(7) 0.0168(8) 0.0152(7) 0.0010(6) 0.0049(6) -0.0007(6)
C42 0.0233(9) 0.0181(8) 0.0160(8) -0.0004(6) 0.0043(7) -0.0004(7)
C43 0.0294(10) 0.0177(9) 0.0204(9) 0.0043(7) 0.0084(8) 0.0036(7)
C44 0.0233(9) 0.0251(10) 0.0182(8) 0.0081(7) 0.0017(7) 0.0027(7)
C45 0.0248(10) 0.0256(10) 0.0160(8) 0.0022(7) -0.0005(7) -0.0044(8)
C46 0.0205(9) 0.0164(8) 0.0171(8) 0.0005(6) 0.0031(7) 0.0005(7)
C47 0.0195(8) 0.0160(8) 0.0136(7) 0.0021(6) -0.0004(6) 0.0015(7)
C48 0.0279(10) 0.0214(9) 0.0179(8) 0.0004(7) 0.0031(7) -0.0047(7)
C49 0.0439(12) 0.0184(9) 0.0186(9) -0.0036(7) 0.0018(8) -0.0021(8)
C50 0.0428(12) 0.0227(10) 0.0163(9) -0.0001(7) 0.0097(8) 0.0043(9)
C51 0.0311(11) 0.0224(9) 0.0198(9) 0.0031(7) 0.0108(8) 0.0012(8)
C52 0.0216(9) 0.0169(8) 0.0170(8) 0.0007(6) 0.0021(7) -0.0014(7)
C53 0.0196(8) 0.0158(8) 0.0109(7) 0.0005(6) 0.0031(6) -0.0011(6)
C54 0.0193(8) 0.0190(8) 0.0180(8) 0.0016(7) 0.0025(6) -0.0008(7)
C55 0.0295(10) 0.0182(9) 0.0227(9) 0.0027(7) 0.0047(7) 0.0062(7)
C56 0.0379(11) 0.0156(9) 0.0223(9) 0.0005(7) 0.0076(8) -0.0024(8)
C57 0.0281(10) 0.0205(9) 0.0183(8) -0.0013(7) 0.0020(7) -0.0083(7)
C58 0.0197(9) 0.0179(8) 0.0178(8) 0.0005(7) 0.0014(7) -0.0018(7)
C59 0.0172(8) 0.0111(8) 0.0174(8) -0.0002(6) 0.0024(6) -0.0017(6)
C60 0.0171(8) 0.0125(7) 0.0188(8) 0.0000(6) 0.0006(6) 0.0012(6)
C61 0.0203(9) 0.0131(8) 0.0250(9) 0.0019(7) 0.0062(7) 0.0022(7)
C62 0.0152(8) 0.0167(8) 0.0352(10) 0.0006(7) 0.0028(7) 0.0002(7)
C63 0.0192(9) 0.0260(10) 0.0268(9) 0.0009(8) -0.0060(7) 0.0009(8)
C64 0.0219(10) 0.0247(10) 0.0204(9) 0.0018(7) -0.0022(7) -0.0032(7)
B1 0.0148(9) 0.0153(8) 0.0133(8) 0.0010(7) 0.0017(7) -0.0009(7)

loop_
_atom_type_symbol
_atom_type_description
_atom_type_scat_dispersion_real
_atom_type_scat_dispersion_imag
_atom_type_scat_source
C C 0.0033 0.0016 'International Tables Vol C Tables 4.2.6.8 and 6.1.1.4'
H H 0.0000 0.0000 'International Tables Vol C Tables 4.2.6.8 and 6.1.1.4'
B B 0.0013 0.0007 'International Tables Vol C Tables 4.2.6.8 and 6.1.1.4'
N N 0.0061 0.0033 'International Tables Vol C Tables 4.2.6.8 and 6.1.1.4'
Mo Mo -1.6832 0.6857 'International Tables Vol C Tables 4.2.6.8 and 6.1.1.4'

loop_
_geom_angle_atom_site_label_1
_geom_angle_atom_site_label_2
_geom_angle_atom_site_label_3
_geom_angle
_geom_angle_site_symmetry_1
_geom_angle_site_symmetry_3
_geom_angle_publ_flag
N5 Mo1 N11 172.30(7) . . ?
N5 Mo1 Mo2 91.35(4) . . ?
N11 Mo1 Mo2 91.75(5) . . ?
N5 Mo1 N9 95.37(6) . . ?
N11 Mo1 N9 91.62(6) . . ?
Mo2 Mo1 N9 90.99(4) . . ?
N5 Mo1 N1 87.99(6) . . ?
N11 Mo1 N1 84.77(6) . . ?
Mo2 Mo1 N1 93.85(4) . . ?
N9 Mo1 N1 174.04(6) . . ?
N8 Mo2 N2 176.92(6) . . ?
N8 Mo2 Mo1 93.31(4) . . ?
N2 Mo2 Mo1 89.76(4) . . ?
N8 Mo2 N10 91.11(6) . . ?
N2 Mo2 N10 88.96(6) . . ?
Mo1 Mo2 N10 92.08(4) . . ?
N8 Mo2 N4 90.91(6) . . ?
N2 Mo2 N4 88.78(6) . . ?
Mo1 Mo2 N4 92.38(4) . . ?
N10 Mo2 N4 175.00(6) . . ?
C1 N1 C5 119.10(16) . . ?
C1 N1 Mo1 122.23(13) . . ?
C5 N1 Mo1 117.99(12) . . ?
C5 N2 C6 127.34(17) . . ?
C5 N2 Mo2 124.09(12) . . ?
C6 N2 Mo2 108.48(12) . . ?
C10 N3 C6 119.49(18) . . ?
C11 N4 C15 119.46(15) . . ?
C11 N4 Mo2 121.76(12) . . ?
C15 N4 Mo2 118.78(12) . . ?
C15 N5 C16 125.61(16) . . ?
C15 N5 Mo1 123.69(12) . . ?
C16 N5 Mo1 110.22(12) . . ?
C20 N6 C16 118.57(16) . . ?
C21 N7 C25 117.89(17) . . ?
C26 N8 C25 121.70(16) . . ?
C26 N8 Mo2 121.20(12) . . ?
C25 N8 Mo2 116.74(12) . . ?
C30 N9 C26 118.60(16) . . ?
C30 N9 Mo1 121.46(13) . . ?
C26 N9 Mo1 119.80(12) . . ?
C31 N10 C35 119.56(15) . . ?
C31 N10 Mo2 120.88(12) . . ?
C35 N10 Mo2 119.50(12) . . ?
C35 N11 C36 125.64(15) . . ?
C35 N11 Mo1 123.14(13) . . ?
C36 N11 Mo1 111.10(13) . . ?
C40 N12 C36 118.69(17) . . ?
N1 C1 C2 122.90(18) . . ?
N1 C1 H1A 118.5 . . ?
C2 C1 H1A 118.5 . . ?
C1 C2 C3 118.25(18) . . ?
C1 C2 H2A 120.9 . . ?
C3 C2 H2A 120.9 . . ?
C4 C3 C2 119.83(18) . . ?
C4 C3 H3B 120.1 . . ?
C2 C3 H3B 120.1 . . ?
C3 C4 C5 119.79(18) . . ?
C3 C4 H4A 120.1 . . ?
C5 C4 H4A 120.1 . . ?
N2 C5 N1 112.85(16) . . ?
N2 C5 C4 127.16(17) . . ?
N1 C5 C4 119.89(17) . . ?
N3 C6 N2 108.67(17) . . ?
N3 C6 C7 120.87(18) . . ?
N2 C6 C7 130.36(18) . . ?
C8 C7 C6 118.43(19) . . ?
C8 C7 H7B 120.8 . . ?
C6 C7 H7B 120.8 . . ?
C7 C8 C9 120.56(19) . . ?
C7 C8 H8A 119.7 . . ?
C9 C8 H8A 119.7 . . ?
C10 C9 C8 117.45(19) . . ?
C10 C9 H9A 121.3 . . ?
C8 C9 H9A 121.3 . . ?
N3 C10 C9 123.1(2) . . ?
N3 C10 H10A 118.5 . . ?
C9 C10 H10A 118.5 . . ?
N4 C11 C12 122.85(17) . . ?
N4 C11 H11A 118.6 . . ?
C12 C11 H11A 118.6 . . ?
C11 C12 C13 117.88(17) . . ?
C11 C12 H12A 121.1 . . ?
C13 C12 H12A 121.1 . . ?
C14 C13 C12 120.34(17) . . ?
C14 C13 H13A 119.8 . . ?
C12 C13 H13A 119.8 . . ?
C13 C14 C15 119.69(18) . . ?
C13 C14 H14A 120.2 . . ?
C15 C14 H14A 120.2 . . ?
N5 C15 N4 113.64(15) . . ?
N5 C15 C14 126.54(17) . . ?
N4 C15 C14 119.74(17) . . ?
N6 C16 N5 110.24(15) . . ?
N6 C16 C17 121.79(17) . . ?
N5 C16 C17 127.45(17) . . ?
C18 C17 C16 118.27(18) . . ?
C18 C17 H17A 120.9 . . ?
C16 C17 H17A 120.9 . . ?
C17 C18 C19 120.05(18) . . ?
C17 C18 H18A 120.0 . . ?
C19 C18 H18A 120.0 . . ?
C20 C19 C18 118.22(18) . . ?
C20 C19 H19A 120.9 . . ?
C18 C19 H19A 120.9 . . ?
N6 C20 C19 123.07(19) . . ?
N6 C20 H20A 118.5 . . ?
C19 C20 H20A 118.5 . . ?
N7 C21 C22 123.45(19) . . ?
N7 C21 H21A 118.3 . . ?
C22 C21 H21A 118.3 . . ?
C23 C22 C21 118.05(19) . . ?
C23 C22 H22A 121.0 . . ?
C21 C22 H22A 121.0 . . ?
C22 C23 C24 119.89(19) . . ?
C22 C23 H23A 120.1 . . ?
C24 C23 H23A 120.1 . . ?
C23 C24 C25 118.51(18) . . ?
C23 C24 H24A 120.7 . . ?
C25 C24 H24A 120.7 . . ?
N7 C25 C24 122.13(16) . . ?
N7 C25 N8 112.20(16) . . ?
C24 C25 N8 125.32(17) . . ?
N8 C26 N9 113.87(16) . . ?
N8 C26 C27 125.85(17) . . ?
N9 C26 C27 120.22(16) . . ?
C28 C27 C26 119.49(18) . . ?
C28 C27 H27A 120.3 . . ?
C26 C27 H27A 120.3 . . ?
C27 C28 C29 120.13(18) . . ?
C27 C28 H28A 119.9 . . ?
C29 C28 H28A 119.9 . . ?
C30 C29 C28 118.23(18) . . ?
C30 C29 H29A 120.9 . . ?
C28 C29 H29A 120.9 . . ?
N9 C30 C29 122.80(18) . . ?
N9 C30 H30A 118.6 . . ?
C29 C30 H30A 118.6 . . ?
N10 C31 C32 123.03(17) . . ?
N10 C31 H31A 118.5 . . ?
C32 C31 H31A 118.5 . . ?
C31 C32 C33 117.57(17) . . ?
C31 C32 H32A 121.2 . . ?
C33 C32 H32A 121.2 . . ?
C34 C33 C32 120.80(18) . . ?
C34 C33 H33A 119.6 . . ?
C32 C33 H33A 119.6 . . ?
C33 C34 C35 119.51(17) . . ?
C33 C34 H34A 120.2 . . ?
C35 C34 H34A 120.2 . . ?
N11 C35 N10 113.44(15) . . ?
N11 C35 C34 126.97(17) . . ?
N10 C35 C34 119.48(16) . . ?
N12 C36 N11 110.13(15) . . ?
N12 C36 C37 121.90(17) . . ?
N11 C36 C37 127.62(17) . . ?
C38 C37 C36 117.87(19) . . ?
C38 C37 H37A 121.1 . . ?
C36 C37 H37A 121.1 . . ?
C37 C38 C39 120.35(19) . . ?
C37 C38 H38A 119.8 . . ?
C39 C38 H38A 119.8 . . ?
C40 C39 C38 117.52(19) . . ?
C40 C39 H39A 121.2 . . ?
C38 C39 H39A 121.2 . . ?
N12 C40 C39 123.49(19) . . ?
N12 C40 H40A 118.3 . . ?
C39 C40 H40A 118.3 . . ?
C42 C41 C46 115.06(17) . . ?
C42 C41 B1 121.72(16) . . ?
C46 C41 B1 123.15(16) . . ?
C43 C42 C41 122.71(18) . . ?
C43 C42 H42A 118.6 . . ?
C41 C42 H42A 118.6 . . ?
C44 C43 C42 120.43(18) . . ?
C44 C43 H43A 119.8 . . ?
C42 C43 H43A 119.8 . . ?
C45 C44 C43 118.69(18) . . ?
C45 C44 H44A 120.7 . . ?
C43 C44 H44A 120.7 . . ?
C44 C45 C46 120.11(18) . . ?
C44 C45 H45A 119.9 . . ?
C46 C45 H45A 119.9 . . ?
C45 C46 C41 122.90(18) . . ?
C45 C46 H46A 118.5 . . ?
C41 C46 H46A 118.5 . . ?
C52 C47 C48 114.80(17) . . ?
C52 C47 B1 122.93(16) . . ?
C48 C47 B1 122.19(16) . . ?
C49 C48 C47 122.86(19) . . ?
C49 C48 H48A 118.6 . . ?
C47 C48 H48A 118.6 . . ?
C50 C49 C48 120.28(19) . . ?
C50 C49 H49A 119.9 . . ?
C48 C49 H49A 119.9 . . ?
C49 C50 C51 118.96(18) . . ?
C49 C50 H50A 120.5 . . ?
C51 C50 H50A 120.5 . . ?
C50 C51 C52 120.07(19) . . ?
C50 C51 H51A 120.0 . . ?
C52 C51 H51A 120.0 . . ?
C51 C52 C47 123.02(18) . . ?
C51 C52 H52A 118.5 . . ?
C47 C52 H52A 118.5 . . ?
C54 C53 C58 115.26(17) . . ?
C54 C53 B1 122.67(16) . . ?
C58 C53 B1 121.94(16) . . ?
C55 C54 C53 122.89(18) . . ?
C55 C54 H54A 118.6 . . ?
C53 C54 H54A 118.6 . . ?
C56 C55 C54 120.13(19) . . ?
C56 C55 H55A 119.9 . . ?
C54 C55 H55A 119.9 . . ?
C57 C56 C55 118.88(18) . . ?
C57 C56 H56A 120.6 . . ?
C55 C56 H56A 120.6 . . ?
C56 C57 C58 120.43(19) . . ?
C56 C57 H57A 119.8 . . ?
C58 C57 H57A 119.8 . . ?
C57 C58 C53 122.41(18) . . ?
C57 C58 H58A 118.8 . . ?
C53 C58 H58A 118.8 . . ?
C60 C59 C64 115.29(17) . . ?
C60 C59 B1 121.64(15) . . ?
C64 C59 B1 122.96(16) . . ?
C61 C60 C59 122.92(17) . . ?
C61 C60 H60A 118.5 . . ?
C59 C60 H60A 118.5 . . ?
C60 C61 C62 120.23(18) . . ?
C60 C61 H61A 119.9 . . ?
C62 C61 H61A 119.9 . . ?
C63 C62 C61 118.49(18) . . ?
C63 C62 H62A 120.8 . . ?
C61 C62 H62A 120.8 . . ?
C62 C63 C64 120.47(18) . . ?
C62 C63 H63A 119.8 . . ?
C64 C63 H63A 119.8 . . ?
C63 C64 C59 122.58(18) . . ?
C63 C64 H64A 118.7 . . ?
C59 C64 H64A 118.7 . . ?
C59 B1 C53 109.67(15) . . ?
C59 B1 C41 108.54(14) . . ?
C53 B1 C41 111.82(14) . . ?
C59 B1 C47 111.09(14) . . ?
C53 B1 C47 108.13(14) . . ?
C41 B1 C47 107.60(14) . . ?

loop_
_geom_bond_atom_site_label_1
_geom_bond_atom_site_label_2
_geom_bond_distance
_geom_bond_site_symmetry_2
_geom_bond_publ_flag
Mo1 N5 2.0979(16) . ?
Mo1 N11 2.1056(14) . ?
Mo1 Mo2 2.1429(2) . ?
Mo1 N9 2.1671(15) . ?
Mo1 N1 2.1874(16) . ?
Mo2 N8 2.0936(16) . ?
Mo2 N2 2.1366(16) . ?
Mo2 N10 2.1725(14) . ?
Mo2 N4 2.1760(14) . ?
N1 C1 1.359(2) . ?
N1 C5 1.371(2) . ?
N2 C5 1.370(2) . ?
N2 C6 1.386(3) . ?
N3 C10 1.333(3) . ?
N3 C6 1.358(2) . ?
N4 C11 1.358(2) . ?
N4 C15 1.367(2) . ?
N5 C15 1.365(2) . ?
N5 C16 1.402(2) . ?
N6 C20 1.343(3) . ?
N6 C16 1.349(2) . ?
N7 C21 1.341(3) . ?
N7 C25 1.348(2) . ?
N8 C26 1.374(2) . ?
N8 C25 1.403(2) . ?
N9 C30 1.363(2) . ?
N9 C26 1.374(2) . ?
N10 C31 1.354(2) . ?
N10 C35 1.369(2) . ?
N11 C35 1.368(3) . ?
N11 C36 1.398(3) . ?
N12 C40 1.333(3) . ?
N12 C36 1.348(2) . ?
C1 C2 1.372(3) . ?
C1 H1A 0.9500 . ?
C2 C3 1.401(3) . ?
C2 H2A 0.9500 . ?
C3 C4 1.375(3) . ?
C3 H3B 0.9500 . ?
C4 C5 1.406(3) . ?
C4 H4A 0.9500 . ?
C6 C7 1.403(3) . ?
C7 C8 1.381(3) . ?
C7 H7B 0.9500 . ?
C8 C9 1.394(3) . ?
C8 H8A 0.9500 . ?
C9 C10 1.385(3) . ?
C9 H9A 0.9500 . ?
C10 H10A 0.9500 . ?
C11 C12 1.377(3) . ?
C11 H11A 0.9500 . ?
C12 C13 1.397(3) . ?
C12 H12A 0.9500 . ?
C13 C14 1.373(3) . ?
C13 H13A 0.9500 . ?
C14 C15 1.410(3) . ?
C14 H14A 0.9500 . ?
C16 C17 1.404(2) . ?
C17 C18 1.384(3) . ?
C17 H17A 0.9500 . ?
C18 C19 1.385(3) . ?
C18 H18A 0.9500 . ?
C19 C20 1.382(3) . ?
C19 H19A 0.9500 . ?
C20 H20A 0.9500 . ?
C21 C22 1.392(3) . ?
C21 H21A 0.9500 . ?
C22 C23 1.377(3) . ?
C22 H22A 0.9500 . ?
C23 C24 1.383(3) . ?
C23 H23A 0.9500 . ?
C24 C25 1.402(3) . ?
C24 H24A 0.9500 . ?
C26 C27 1.409(3) . ?
C27 C28 1.368(3) . ?
C27 H27A 0.9500 . ?
C28 C29 1.402(3) . ?
C28 H28A 0.9500 . ?
C29 C30 1.375(3) . ?
C29 H29A 0.9500 . ?
C30 H30A 0.9500 . ?
C31 C32 1.375(3) . ?
C31 H31A 0.9500 . ?
C32 C33 1.392(3) . ?
C32 H32A 0.9500 . ?
C33 C34 1.372(3) . ?
C33 H33A 0.9500 . ?
C34 C35 1.410(3) . ?
C34 H34A 0.9500 . ?
C36 C37 1.400(3) . ?
C37 C38 1.385(3) . ?
C37 H37A 0.9500 . ?
C38 C39 1.390(3) . ?
C38 H38A 0.9500 . ?
C39 C40 1.381(3) . ?
C39 H39A 0.9500 . ?
C40 H40A 0.9500 . ?
C41 C42 1.402(3) . ?
C41 C46 1.406(2) . ?
C41 B1 1.652(3) . ?
C42 C43 1.389(3) . ?
C42 H42A 0.9500 . ?
C43 C44 1.388(3) . ?
C43 H43A 0.9500 . ?
C44 C45 1.387(3) . ?
C44 H44A 0.9500 . ?
C45 C46 1.390(3) . ?
C45 H45A 0.9500 . ?
C46 H46A 0.9500 . ?
C47 C52 1.402(3) . ?
C47 C48 1.406(3) . ?
C47 B1 1.655(3) . ?
C48 C49 1.393(3) . ?
C48 H48A 0.9500 . ?
C49 C50 1.381(3) . ?
C49 H49A 0.9500 . ?
C50 C51 1.384(3) . ?
C50 H50A 0.9500 . ?
C51 C52 1.395(3) . ?
C51 H51A 0.9500 . ?
C52 H52A 0.9500 . ?
C53 C54 1.397(3) . ?
C53 C58 1.409(3) . ?
C53 B1 1.647(3) . ?
C54 C55 1.397(3) . ?
C54 H54A 0.9500 . ?
C55 C56 1.388(3) . ?
C55 H55A 0.9500 . ?
C56 C57 1.381(3) . ?
C56 H56A 0.9500 . ?
C57 C58 1.397(3) . ?
C57 H57A 0.9500 . ?
C58 H58A 0.9500 . ?
C59 C60 1.405(2) . ?
C59 C64 1.405(3) . ?
C59 B1 1.641(3) . ?
C60 C61 1.394(3) . ?
C60 H60A 0.9500 . ?
C61 C62 1.397(3) . ?
C61 H61A 0.9500 . ?
C62 C63 1.388(3) . ?
C62 H62A 0.9500 . ?
C63 C64 1.400(3) . ?
C63 H63A 0.9500 . ?
C64 H64A 0.9500 . ?

loop_
_geom_torsion_atom_site_label_1
_geom_torsion_atom_site_label_2
_geom_torsion_atom_site_label_3
_geom_torsion_atom_site_label_4
_geom_torsion
_geom_torsion_site_symmetry_1
_geom_torsion_site_symmetry_2
_geom_torsion_site_symmetry_3
_geom_torsion_site_symmetry_4
_geom_torsion_publ_flag
N5 Mo1 Mo2 N8 94.11(6) . . . . ?
N11 Mo1 Mo2 N8 -92.94(6) . . . . ?
N9 Mo1 Mo2 N8 -1.29(5) . . . . ?
N1 Mo1 Mo2 N8 -177.82(7) . . . . ?
N5 Mo1 Mo2 N2 -85.71(6) . . . . ?
N11 Mo1 Mo2 N2 87.24(6) . . . . ?
N9 Mo1 Mo2 N2 178.89(6) . . . . ?
N1 Mo1 Mo2 N2 2.37(5) . . . . ?
N5 Mo1 Mo2 N10 -174.66(6) . . . . ?
N11 Mo1 Mo2 N10 -1.71(6) . . . . ?
N9 Mo1 Mo2 N10 89.95(6) . . . . ?
N1 Mo1 Mo2 N10 -86.58(6) . . . . ?
N5 Mo1 Mo2 N4 3.06(6) . . . . ?
N11 Mo1 Mo2 N4 176.00(7) . . . . ?
N9 Mo1 Mo2 N4 -92.34(6) . . . . ?
N1 Mo1 Mo2 N4 91.13(6) . . . . ?
N5 Mo1 N1 C1 -94.44(15) . . . . ?
N11 Mo1 N1 C1 82.93(15) . . . . ?
Mo2 Mo1 N1 C1 174.34(14) . . . . ?
N9 Mo1 N1 C1 30.0(7) . . . . ?
N5 Mo1 N1 C5 95.10(14) . . . . ?
N11 Mo1 N1 C5 -87.53(14) . . . . ?
Mo2 Mo1 N1 C5 3.88(13) . . . . ?
N9 Mo1 N1 C5 -140.4(6) . . . . ?
N8 Mo2 N2 C5 173.2(11) . . . . ?
Mo1 Mo2 N2 C5 -10.26(14) . . . . ?
N10 Mo2 N2 C5 81.82(15) . . . . ?
N4 Mo2 N2 C5 -102.64(15) . . . . ?
N8 Mo2 N2 C6 -3.5(12) . . . . ?
Mo1 Mo2 N2 C6 173.03(12) . . . . ?
N10 Mo2 N2 C6 -94.89(13) . . . . ?
N4 Mo2 N2 C6 80.65(13) . . . . ?
N8 Mo2 N4 C11 82.81(14) . . . . ?
N2 Mo2 N4 C11 -94.13(14) . . . . ?
Mo1 Mo2 N4 C11 176.17(13) . . . . ?
N10 Mo2 N4 C11 -31.0(9) . . . . ?
N8 Mo2 N4 C15 -96.75(13) . . . . ?
N2 Mo2 N4 C15 86.32(13) . . . . ?
Mo1 Mo2 N4 C15 -3.39(13) . . . . ?
N10 Mo2 N4 C15 149.4(7) . . . . ?
N11 Mo1 N5 C15 -117.9(4) . . . . ?
Mo2 Mo1 N5 C15 -4.18(14) . . . . ?
N9 Mo1 N5 C15 86.94(14) . . . . ?
N1 Mo1 N5 C15 -97.99(14) . . . . ?
N11 Mo1 N5 C16 54.5(5) . . . . ?
Mo2 Mo1 N5 C16 168.20(11) . . . . ?
N9 Mo1 N5 C16 -100.68(12) . . . . ?
N1 Mo1 N5 C16 74.39(12) . . . . ?
N2 Mo2 N8 C26 -176.5(11) . . . . ?
Mo1 Mo2 N8 C26 6.98(14) . . . . ?
N10 Mo2 N8 C26 -85.16(14) . . . . ?
N4 Mo2 N8 C26 99.41(14) . . . . ?
N2 Mo2 N8 C25 10.4(13) . . . . ?
Mo1 Mo2 N8 C25 -166.18(12) . . . . ?
N10 Mo2 N8 C25 101.68(13) . . . . ?
N4 Mo2 N8 C25 -73.75(13) . . . . ?
N5 Mo1 N9 C30 89.05(15) . . . . ?
N11 Mo1 N9 C30 -87.72(15) . . . . ?
Mo2 Mo1 N9 C30 -179.50(14) . . . . ?
N1 Mo1 N9 C30 -35.1(7) . . . . ?
N5 Mo1 N9 C26 -95.21(14) . . . . ?
N11 Mo1 N9 C26 88.02(14) . . . . ?
Mo2 Mo1 N9 C26 -3.76(13) . . . . ?
N1 Mo1 N9 C26 140.6(6) . . . . ?
N8 Mo2 N10 C31 -82.91(14) . . . . ?
N2 Mo2 N10 C31 94.02(14) . . . . ?
Mo1 Mo2 N10 C31 -176.26(13) . . . . ?
N4 Mo2 N10 C31 30.9(9) . . . . ?
N8 Mo2 N10 C35 94.26(13) . . . . ?
N2 Mo2 N10 C35 -88.82(14) . . . . ?
Mo1 Mo2 N10 C35 0.90(13) . . . . ?
N4 Mo2 N10 C35 -151.9(7) . . . . ?
N5 Mo1 N11 C35 117.1(5) . . . . ?
Mo2 Mo1 N11 C35 3.37(15) . . . . ?
N9 Mo1 N11 C35 -87.67(15) . . . . ?
N1 Mo1 N11 C35 97.08(15) . . . . ?
N5 Mo1 N11 C36 -59.1(5) . . . . ?
Mo2 Mo1 N11 C36 -172.79(12) . . . . ?
N9 Mo1 N11 C36 96.17(12) . . . . ?
N1 Mo1 N11 C36 -79.08(13) . . . . ?
C5 N1 C1 C2 1.5(3) . . . . ?
Mo1 N1 C1 C2 -168.90(16) . . . . ?
N1 C1 C2 C3 2.3(3) . . . . ?
C1 C2 C3 C4 -2.3(3) . . . . ?
C2 C3 C4 C5 -1.3(3) . . . . ?
C6 N2 C5 N1 -169.37(16) . . . . ?
Mo2 N2 C5 N1 14.5(2) . . . . ?
C6 N2 C5 C4 14.3(3) . . . . ?
Mo2 N2 C5 C4 -161.83(15) . . . . ?
C1 N1 C5 N2 178.18(15) . . . . ?
Mo1 N1 C5 N2 -11.1(2) . . . . ?
C1 N1 C5 C4 -5.2(3) . . . . ?
Mo1 N1 C5 C4 165.62(14) . . . . ?
C3 C4 C5 N2 -178.74(18) . . . . ?
C3 C4 C5 N1 5.1(3) . . . . ?
C10 N3 C6 N2 179.91(16) . . . . ?
C10 N3 C6 C7 -3.4(3) . . . . ?
C5 N2 C6 N3 -163.73(17) . . . . ?
Mo2 N2 C6 N3 12.84(19) . . . . ?
C5 N2 C6 C7 20.0(3) . . . . ?
Mo2 N2 C6 C7 -163.44(18) . . . . ?
N3 C6 C7 C8 2.9(3) . . . . ?
N2 C6 C7 C8 178.8(2) . . . . ?
C6 C7 C8 C9 0.0(3) . . . . ?
C7 C8 C9 C10 -2.3(3) . . . . ?
C6 N3 C10 C9 1.0(3) . . . . ?
C8 C9 C10 N3 1.9(3) . . . . ?
C15 N4 C11 C12 0.0(3) . . . . ?
Mo2 N4 C11 C12 -179.60(13) . . . . ?
N4 C11 C12 C13 1.7(3) . . . . ?
C11 C12 C13 C14 -1.4(3) . . . . ?
C12 C13 C14 C15 -0.3(3) . . . . ?
C16 N5 C15 N4 -168.87(16) . . . . ?
Mo1 N5 C15 N4 2.3(2) . . . . ?
C16 N5 C15 C14 14.7(3) . . . . ?
Mo1 N5 C15 C14 -174.14(14) . . . . ?
C11 N4 C15 N5 -178.51(15) . . . . ?
Mo2 N4 C15 N5 1.1(2) . . . . ?
C11 N4 C15 C14 -1.8(3) . . . . ?
Mo2 N4 C15 C14 177.79(13) . . . . ?
C13 C14 C15 N5 178.24(17) . . . . ?
C13 C14 C15 N4 2.0(3) . . . . ?
C20 N6 C16 N5 -173.64(16) . . . . ?
C20 N6 C16 C17 -1.4(3) . . . . ?
C15 N5 C16 N6 -157.90(17) . . . . ?
Mo1 N5 C16 N6 29.90(18) . . . . ?
C15 N5 C16 C17 30.4(3) . . . . ?
Mo1 N5 C16 C17 -141.83(16) . . . . ?
N6 C16 C17 C18 2.0(3) . . . . ?
N5 C16 C17 C18 172.89(18) . . . . ?
C16 C17 C18 C19 -1.6(3) . . . . ?
C17 C18 C19 C20 0.5(3) . . . . ?
C16 N6 C20 C19 0.2(3) . . . . ?
C18 C19 C20 N6 0.2(3) . . . . ?
C25 N7 C21 C22 -0.6(3) . . . . ?
N7 C21 C22 C23 -1.7(3) . . . . ?
C21 C22 C23 C24 1.9(3) . . . . ?
C22 C23 C24 C25 0.1(3) . . . . ?
C21 N7 C25 C24 2.8(3) . . . . ?
C21 N7 C25 N8 176.32(16) . . . . ?
C23 C24 C25 N7 -2.6(3) . . . . ?
C23 C24 C25 N8 -175.21(17) . . . . ?
C26 N8 C25 N7 156.52(16) . . . . ?
Mo2 N8 C25 N7 -30.4(2) . . . . ?
C26 N8 C25 C24 -30.2(3) . . . . ?
Mo2 N8 C25 C24 142.91(15) . . . . ?
C25 N8 C26 N9 162.21(15) . . . . ?
Mo2 N8 C26 N9 -10.6(2) . . . . ?
C25 N8 C26 C27 -20.7(3) . . . . ?
Mo2 N8 C26 C27 166.50(15) . . . . ?
C30 N9 C26 N8 -175.08(15) . . . . ?
Mo1 N9 C26 N8 9.1(2) . . . . ?
C30 N9 C26 C27 7.6(3) . . . . ?
Mo1 N9 C26 C27 -168.23(14) . . . . ?
N8 C26 C27 C28 175.4(2) . . . . ?
N9 C26 C27 C28 -7.6(3) . . . . ?
C26 C27 C28 C29 1.9(3) . . . . ?
C27 C28 C29 C30 3.6(3) . . . . ?
C26 N9 C30 C29 -2.0(3) . . . . ?
Mo1 N9 C30 C29 173.78(17) . . . . ?
C28 C29 C30 N9 -3.6(3) . . . . ?
C35 N10 C31 C32 -0.5(3) . . . . ?
Mo2 N10 C31 C32 176.64(14) . . . . ?
N10 C31 C32 C33 -1.5(3) . . . . ?
C31 C32 C33 C34 2.1(3) . . . . ?
C32 C33 C34 C35 -0.7(3) . . . . ?
C36 N11 C35 N10 172.40(16) . . . . ?
Mo1 N11 C35 N10 -3.2(2) . . . . ?
C36 N11 C35 C34 -11.5(3) . . . . ?
Mo1 N11 C35 C34 172.94(14) . . . . ?
C31 N10 C35 N11 178.43(15) . . . . ?
Mo2 N10 C35 N11 1.2(2) . . . . ?
C31 N10 C35 C34 2.0(3) . . . . ?
Mo2 N10 C35 C34 -175.22(13) . . . . ?
C33 C34 C35 N11 -177.30(19) . . . . ?
C33 C34 C35 N10 -1.4(3) . . . . ?
C40 N12 C36 N11 177.45(16) . . . . ?
C40 N12 C36 C37 3.7(3) . . . . ?
C35 N11 C36 N12 156.21(17) . . . . ?
Mo1 N11 C36 N12 -27.75(18) . . . . ?
C35 N11 C36 C37 -30.5(3) . . . . ?
Mo1 N11 C36 C37 145.51(17) . . . . ?
N12 C36 C37 C38 -4.6(3) . . . . ?
N11 C36 C37 C38 -177.17(19) . . . . ?
C36 C37 C38 C39 1.8(3) . . . . ?
C37 C38 C39 C40 1.7(3) . . . . ?
C36 N12 C40 C39 0.1(3) . . . . ?
C38 C39 C40 N12 -2.7(3) . . . . ?
C46 C41 C42 C43 -2.6(3) . . . . ?
B1 C41 C42 C43 -179.90(17) . . . . ?
C41 C42 C43 C44 0.2(3) . . . . ?
C42 C43 C44 C45 2.2(3) . . . . ?
C43 C44 C45 C46 -2.0(3) . . . . ?
C44 C45 C46 C41 -0.6(3) . . . . ?
C42 C41 C46 C45 2.8(3) . . . . ?
B1 C41 C46 C45 -179.90(17) . . . . ?
C52 C47 C48 C49 1.3(3) . . . . ?
B1 C47 C48 C49 -175.54(19) . . . . ?
C47 C48 C49 C50 -0.9(3) . . . . ?
C48 C49 C50 C51 -0.1(3) . . . . ?
C49 C50 C51 C52 0.5(3) . . . . ?
C50 C51 C52 C47 0.0(3) . . . . ?
C48 C47 C52 C51 -0.9(3) . . . . ?
B1 C47 C52 C51 175.98(18) . . . . ?
C58 C53 C54 C55 1.2(3) . . . . ?
B1 C53 C54 C55 -174.70(17) . . . . ?
C53 C54 C55 C56 -1.2(3) . . . . ?
C54 C55 C56 C57 0.4(3) . . . . ?
C55 C56 C57 C58 0.2(3) . . . . ?
C56 C57 C58 C53 0.0(3) . . . . ?
C54 C53 C58 C57 -0.6(3) . . . . ?
B1 C53 C58 C57 175.33(17) . . . . ?
C64 C59 C60 C61 0.3(3) . . . . ?
B1 C59 C60 C61 176.58(16) . . . . ?
C59 C60 C61 C62 0.3(3) . . . . ?
C60 C61 C62 C63 -0.2(3) . . . . ?
C61 C62 C63 C64 -0.5(3) . . . . ?
C62 C63 C64 C59 1.1(3) . . . . ?
C60 C59 C64 C63 -0.9(3) . . . . ?
B1 C59 C64 C63 -177.20(18) . . . . ?
C60 C59 B1 C53 -92.47(19) . . . . ?
C64 C59 B1 C53 83.5(2) . . . . ?
C60 C59 B1 C41 29.9(2) . . . . ?
C64 C59 B1 C41 -154.03(16) . . . . ?
C60 C59 B1 C47 148.06(16) . . . . ?
C64 C59 B1 C47 -35.9(2) . . . . ?
C54 C53 B1 C59 -22.8(2) . . . . ?
C58 C53 B1 C59 161.60(15) . . . . ?
C54 C53 B1 C41 -143.20(16) . . . . ?
C58 C53 B1 C41 41.1(2) . . . . ?
C54 C53 B1 C47 98.52(19) . . . . ?
C58 C53 B1 C47 -77.1(2) . . . . ?
C42 C41 B1 C59 77.8(2) . . . . ?
C46 C41 B1 C59 -99.33(19) . . . . ?
C42 C41 B1 C53 -161.14(16) . . . . ?
C46 C41 B1 C53 21.8(2) . . . . ?
C42 C41 B1 C47 -42.5(2) . . . . ?
C46 C41 B1 C47 140.37(17) . . . . ?
C52 C47 B1 C59 148.84(17) . . . . ?
C48 C47 B1 C59 -34.5(2) . . . . ?
C52 C47 B1 C53 28.5(2) . . . . ?
C48 C47 B1 C53 -154.93(17) . . . . ?
C52 C47 B1 C41 -92.5(2) . . . . ?
C48 C47 B1 C41 84.1(2) . . . . ?
